data_4021348
loop_
_publ_author_name
'Sang Ick Lee'
'Se Yeoun Park'
'Ji Hoon Park'
'Il Gu Jung'
'Soo Young Choi'
'Young Keun Chung'
'Bun Yeoul Lee'

_publ_section_title
;
 Rhodium N-Heterocyclic Carbene-Catalyzed [4 + 2] and
 [5 + 2] Cycloaddition Reactions
;
_journal_name_full 'Journal of Organic Chemistry'
_journal_page_first 91
_journal_page_last 96
_journal_paper_doi 10.1021/jo051685u
_journal_volume 71
_journal_year 2006
_chemical_formula_sum 'C14 H14 O'
_chemical_formula_weight 198.26
_chemical_name_systematic
;
 6-Phenyl-1,3,3a,6-tetrahydro-isobenzofuran
;
_space_group_IT_number 14
_symmetry_cell_setting monoclinic
_symmetry_space_group_name_Hall '-P 2yn'
_symmetry_space_group_name_H-M 'P 1 21/n 1'
_atom_sites_solution_hydrogens geom
_atom_sites_solution_primary direct
_atom_sites_solution_secondary difmap
_audit_creation_method SHELXL-97
_cell_angle_alpha 90.00
_cell_angle_beta 92.618(3)
_cell_angle_gamma 90.00
_cell_formula_units_Z 4
_cell_length_a 5.5387(3)
_cell_length_b 8.7402(6)
_cell_length_c 22.2973(13)
_cell_measurement_temperature 293(2)
_cell_volume 1078.27(11)
_computing_cell_refinement 'HKL Scalepack (Otwinowski & Minor 1997)'
_computing_data_collection 'Collect (Nonius BV, 1997-2000)'
_computing_data_reduction 'HKL Denzo and Scalepack (Otwinowski & Minor 1997)'
_computing_molecular_graphics ORTEP32
_computing_structure_refinement 'SHELXL-97 (Sheldrick, 1997)'
_computing_structure_solution 'SHELXS-97 (Sheldrick, 1990)'
_diffrn_ambient_temperature 293(2)
_diffrn_detector_area_resol_mean 9
_diffrn_measured_fraction_theta_full 0.962
_diffrn_measured_fraction_theta_max 0.962
_diffrn_measurement_device_type KappaCCD
_diffrn_measurement_method '95mm CCD camera on \k-goniostat'
_diffrn_radiation_monochromator 'horizonally mounted graphite crystal'
_diffrn_radiation_source 'fine-focus sealed tube'
_diffrn_radiation_type MoK\a
_diffrn_radiation_wavelength 0.71073
_diffrn_reflns_av_R_equivalents 0.0345
_diffrn_reflns_av_sigmaI/netI 0.0653
_diffrn_reflns_limit_h_max 7
_diffrn_reflns_limit_h_min -7
_diffrn_reflns_limit_k_max 11
_diffrn_reflns_limit_k_min -10
_diffrn_reflns_limit_l_max 28
_diffrn_reflns_limit_l_min -28
_diffrn_reflns_number 3675
_diffrn_reflns_theta_full 27.49
_diffrn_reflns_theta_max 27.49
_diffrn_reflns_theta_min 1.83
_exptl_absorpt_coefficient_mu 0.019
_exptl_crystal_colour white
_exptl_crystal_density_diffrn 0.305
_exptl_crystal_density_method 'not measured'
_exptl_crystal_description cubic
_exptl_crystal_F_000 106
_exptl_crystal_size_max 0.15
_exptl_crystal_size_mid 0.2
_exptl_crystal_size_min 0.1
_refine_diff_density_max 0.241
_refine_diff_density_min -0.232
_refine_diff_density_rms 0.063
_refine_ls_extinction_coef 0.121(10)
_refine_ls_extinction_expression Fc^*^=kFc[1+0.001xFc^2^\l^3^/sin(2\q)]^-1/4^
_refine_ls_extinction_method SHELXL
_refine_ls_goodness_of_fit_ref 1.026
_refine_ls_hydrogen_treatment mixed
_refine_ls_matrix_type full
_refine_ls_number_parameters 137
_refine_ls_number_reflns 2388
_refine_ls_number_restraints 0
_refine_ls_restrained_S_all 1.026
_refine_ls_R_factor_all 0.1167
_refine_ls_R_factor_gt 0.0557
_refine_ls_shift/su_max 0.000
_refine_ls_shift/su_mean 0.000
_refine_ls_structure_factor_coef Fsqd
_refine_ls_weighting_details 'calc w=1/[\s^2^(Fo^2^)+(0.0547P)^2^+0.2197P] where P=(Fo^2^+2Fc^2^)/3'
_refine_ls_weighting_scheme calc
_refine_ls_wR_factor_gt 0.1127
_refine_ls_wR_factor_ref 0.1460
_reflns_number_gt 1357
_reflns_number_total 2388
_reflns_threshold_expression >2sigma(I)
_cod_data_source_file jo051685usi20050810_012148.cif
_cod_original_sg_symbol_H-M 'P 21/n'
_cod_original_formula_sum 'C14 H14 O1'
_cod_database_code 4021348

loop_
_symmetry_equiv_pos_as_xyz
'x, y, z'
'-x+1/2, y+1/2, -z+1/2'
'-x, -y, -z'
'x-1/2, -y-1/2, z-1/2'

loop_
_atom_site_label
_atom_site_type_symbol
_atom_site_fract_x
_atom_site_fract_y
_atom_site_fract_z
_atom_site_U_iso_or_equiv
_atom_site_adp_type
_atom_site_occupancy
_atom_site_symmetry_multiplicity
_atom_site_calc_flag
_atom_site_refinement_flags
O1 O 0.4024(3) 0.2211(2) 0.24456(6) 0.0716(5) Uani 1 1 d .
C1 C 0.5421(5) 0.3523(3) 0.22969(10) 0.0660(7) Uani 1 1 d .
H1A H 0.5989 0.4060 0.2657 0.099 Uiso 1 1 calc R
H1B H 0.4471 0.4222 0.2044 0.099 Uiso 1 1 calc R
C2 C 0.7531(4) 0.2885(2) 0.19632(8) 0.0479(5) Uani 1 1 d .
H2 H 0.8673 0.2410 0.2256 0.072 Uiso 1 1 calc R
C3 C 0.4166(4) 0.1140(3) 0.19650(9) 0.0569(6) Uani 1 1 d .
H3A H 0.2682 0.1147 0.1717 0.085 Uiso 1 1 calc R
H3B H 0.4432 0.0114 0.2120 0.085 Uiso 1 1 calc R
C4 C 0.6262(4) 0.1641(2) 0.16079(8) 0.0444(5) Uani 1 1 d .
C5 C 0.6790(4) 0.1280(2) 0.10564(8) 0.0486(5) Uani 1 1 d .
H5 H 0.5901 0.0513 0.0859 0.058 Uiso 1 1 calc R
C6 C 0.8897(4) 0.3937(2) 0.15769(8) 0.0496(5) Uani 1 1 d .
H6 H 0.9351 0.4893 0.1726 0.059 Uiso 1 1 calc R
C7 C 0.9482(4) 0.3551(2) 0.10295(8) 0.0486(5) Uani 1 1 d .
H7 H 1.0384 0.4243 0.0815 0.058 Uiso 1 1 calc R
C8 C 0.8777(4) 0.2059(2) 0.07305(8) 0.0448(5) Uani 1 1 d .
H8 H 1.0195 0.1387 0.0755 0.067 Uiso 1 1 calc R
C9 C 0.8077(4) 0.2301(2) 0.00663(8) 0.0423(5) Uani 1 1 d .
C10 C 0.9565(4) 0.1832(2) -0.03774(9) 0.0516(6) Uani 1 1 d .
H10 H 1.1015 0.1344 -0.0272 0.062 Uiso 1 1 calc R
C11 C 0.8937(5) 0.2075(3) -0.09782(9) 0.0620(7) Uani 1 1 d .
H11 H 0.9966 0.1750 -0.1271 0.074 Uiso 1 1 calc R
C12 C 0.6827(5) 0.2785(3) -0.11434(10) 0.0616(7) Uani 1 1 d .
H12 H 0.6411 0.2949 -0.1547 0.074 Uiso 1 1 calc R
C13 C 0.5324(5) 0.3257(3) -0.07102(10) 0.0654(7) Uani 1 1 d .
H13 H 0.3874 0.3739 -0.0821 0.078 Uiso 1 1 calc R
C14 C 0.5941(4) 0.3024(3) -0.01068(10) 0.0587(6) Uani 1 1 d .
H14 H 0.4908 0.3357 0.0183 0.070 Uiso 1 1 calc R

loop_
_atom_site_aniso_label
_atom_site_aniso_U_11
_atom_site_aniso_U_22
_atom_site_aniso_U_33
_atom_site_aniso_U_23
_atom_site_aniso_U_13
_atom_site_aniso_U_12
O1 0.0786(12) 0.0912(12) 0.0469(9) -0.0051(9) 0.0240(8) -0.0070(10)
C1 0.0739(17) 0.0746(16) 0.0508(13) -0.0098(12) 0.0169(12) -0.0026(13)
C2 0.0508(12) 0.0588(13) 0.0339(10) -0.0002(10) 0.0000(9) 0.0041(10)
C3 0.0594(14) 0.0717(15) 0.0398(11) 0.0075(11) 0.0059(10) -0.0006(12)
C4 0.0496(12) 0.0485(11) 0.0351(10) 0.0062(9) 0.0030(9) 0.0058(9)
C5 0.0585(13) 0.0443(11) 0.0432(11) -0.0004(9) 0.0051(9) -0.0014(10)
C6 0.0533(13) 0.0522(12) 0.0429(11) -0.0034(10) -0.0015(9) -0.0018(10)
C7 0.0454(12) 0.0557(13) 0.0445(11) -0.0001(10) 0.0013(9) -0.0050(10)
C8 0.0452(12) 0.0501(12) 0.0395(10) -0.0003(9) 0.0058(9) 0.0064(9)
C9 0.0472(12) 0.0420(10) 0.0380(10) -0.0013(9) 0.0067(8) -0.0011(9)
C10 0.0585(14) 0.0522(12) 0.0452(12) -0.0010(10) 0.0145(10) 0.0050(10)
C11 0.0851(18) 0.0604(14) 0.0421(12) -0.0016(11) 0.0204(12) 0.0006(13)
C12 0.0843(18) 0.0597(14) 0.0402(12) 0.0044(11) -0.0021(12) -0.0142(13)
C13 0.0606(15) 0.0738(16) 0.0608(14) 0.0133(13) -0.0073(12) 0.0038(12)
C14 0.0542(14) 0.0727(15) 0.0496(12) 0.0026(11) 0.0085(10) 0.0122(12)

loop_
_atom_type_symbol
_atom_type_description
_atom_type_scat_dispersion_real
_atom_type_scat_dispersion_imag
_atom_type_scat_source
C C 0.0033 0.0016 'International Tables Vol C Tables 4.2.6.8 and 6.1.1.4'
H H 0.0000 0.0000 'International Tables Vol C Tables 4.2.6.8 and 6.1.1.4'
O O 0.0106 0.0060 'International Tables Vol C Tables 4.2.6.8 and 6.1.1.4'

loop_
_geom_angle_atom_site_label_1
_geom_angle_atom_site_label_2
_geom_angle_atom_site_label_3
_geom_angle
C3 O1 C1 107.62(15)
O1 C1 C2 104.81(18)
C6 C2 C4 112.32(15)
C6 C2 C1 118.61(18)
C4 C2 C1 99.89(17)
O1 C3 C4 106.07(17)
C5 C4 C2 123.26(18)
C5 C4 C3 129.5(2)
C2 C4 C3 106.64(16)
C4 C5 C8 122.70(19)
C7 C6 C2 121.97(19)
C6 C7 C8 124.04(19)
C7 C8 C5 110.92(15)
C7 C8 C9 110.98(15)
C5 C8 C9 111.76(16)
C10 C9 C14 117.92(19)
C10 C9 C8 121.39(18)
C14 C9 C8 120.69(17)
C9 C10 C11 121.1(2)
C12 C11 C10 120.5(2)
C11 C12 C13 119.3(2)
C12 C13 C14 120.6(2)
C9 C14 C13 120.6(2)

loop_
_geom_bond_atom_site_label_1
_geom_bond_atom_site_label_2
_geom_bond_distance
O1 C3 1.428(3)
O1 C1 1.431(3)
C1 C2 1.520(3)
C2 C6 1.489(3)
C2 C4 1.501(3)
C3 C4 1.503(3)
C4 C5 1.316(3)
C5 C8 1.509(3)
C6 C7 1.321(3)
C7 C8 1.508(3)
C8 C9 1.528(3)
C9 C10 1.379(3)
C9 C14 1.381(3)
C10 C11 1.385(3)
C11 C12 1.359(3)
C12 C13 1.368(3)
C13 C14 1.388(3)

loop_
_cod_related_entry_id
_cod_related_entry_database
_cod_related_entry_code
1 ChemSpider 21154626
